data_7225451
loop_
_publ_author_name
'Tarai, Arup'
'Baruah, Jubaraj B.'

_publ_section_title
;
 Anion assisted conformationally guided self-assemblies of multi-component
 cocrystals of dioxime
;
_journal_issue 29
_journal_name_full CrystEngComm
_journal_page_first 5482
_journal_paper_doi 10.1039/C6CE01157H
_journal_volume 18
_journal_year 2016
_chemical_formula_moiety 'C16 H36 N, C8 H8 N2 O2, C8 H7 N2 O2'
_chemical_formula_sum 'C32 H51 N5 O4'
_chemical_formula_weight 569.78
_chemical_name_systematic
; 
 ? 
;
_space_group_IT_number 2
_space_group_name_Hall '-P 1'
_symmetry_cell_setting triclinic
_symmetry_space_group_name_Hall '-P 1'
_symmetry_space_group_name_H-M 'P -1'
_atom_sites_solution_hydrogens geom
_atom_sites_solution_primary direct
_atom_sites_solution_secondary difmap
_audit_creation_method SHELXL-97
_audit_update_record
;
2016-03-04 deposited with the CCDC.
2016-06-07 downloaded from the CCDC.
;
_cell_angle_alpha 90.908(3)
_cell_angle_beta 99.985(3)
_cell_angle_gamma 104.369(3)
_cell_formula_units_Z 2
_cell_length_a 8.3025(3)
_cell_length_b 13.6899(6)
_cell_length_c 15.9951(7)
_cell_measurement_reflns_used 2103
_cell_measurement_temperature 296(2)
_cell_measurement_theta_max 19.56
_cell_measurement_theta_min 2.24
_cell_volume 1731.16(13)
_computing_structure_refinement 'SHELXL-97 (Sheldrick, 1997)'
_computing_structure_solution 'SHELXS-97 (Sheldrick, 1990)'
_diffrn_ambient_temperature 296(2)
_diffrn_measured_fraction_theta_full 0.971
_diffrn_measured_fraction_theta_max 0.971
_diffrn_measurement_device_type 'CCD area detector'
_diffrn_measurement_method 'phi and omega scans'
_diffrn_radiation_monochromator graphite
_diffrn_radiation_source 'fine-focus sealed tube'
_diffrn_radiation_type MoK\a
_diffrn_radiation_wavelength 0.71073
_diffrn_reflns_av_R_equivalents 0.0475
_diffrn_reflns_av_sigmaI/netI 0.0758
_diffrn_reflns_limit_h_max 9
_diffrn_reflns_limit_h_min -9
_diffrn_reflns_limit_k_max 16
_diffrn_reflns_limit_k_min -16
_diffrn_reflns_limit_l_max 19
_diffrn_reflns_limit_l_min -19
_diffrn_reflns_number 19758
_diffrn_reflns_theta_full 25.25
_diffrn_reflns_theta_max 25.25
_diffrn_reflns_theta_min 1.54
_exptl_absorpt_coefficient_mu 0.073
_exptl_absorpt_correction_T_max 0.991
_exptl_absorpt_correction_T_min 0.979
_exptl_absorpt_correction_type multi-scan
_exptl_absorpt_process_details multi-Scan
_exptl_crystal_colour Colourless
_exptl_crystal_density_diffrn 1.093
_exptl_crystal_density_method 'not measured'
_exptl_crystal_description Block
_exptl_crystal_F_000 620
_exptl_crystal_size_max 0.32
_exptl_crystal_size_mid 0.24
_exptl_crystal_size_min 0.12
_refine_diff_density_max 0.577
_refine_diff_density_min -0.293
_refine_diff_density_rms 0.053
_refine_ls_extinction_method none
_refine_ls_goodness_of_fit_ref 1.098
_refine_ls_hydrogen_treatment mixed
_refine_ls_matrix_type full
_refine_ls_number_parameters 377
_refine_ls_number_reflns 6068
_refine_ls_number_restraints 2
_refine_ls_restrained_S_all 1.137
_refine_ls_R_factor_all 0.1527
_refine_ls_R_factor_gt 0.0839
_refine_ls_shift/su_max 0.001
_refine_ls_shift/su_mean 0.000
_refine_ls_structure_factor_coef Fsqd
_refine_ls_weighting_details 'calc w=1/[\s^2^(Fo^2^)+(0.0000P)^2^+2.0000P] where P=(Fo^2^+2Fc^2^)/3'
_refine_ls_weighting_scheme calc
_refine_ls_wR_factor_gt 0.1765
_refine_ls_wR_factor_ref 0.2225
_reflns_number_gt 2993
_reflns_number_total 6068
_reflns_threshold_expression >2sigma(I)
_cod_data_source_file c6ce01157h2.cif
_cod_data_source_block TBAHBNADH2BNAD
_cod_depositor_comments
;
The following automatic conversions were performed:

'_symmetry_cell_setting' value 'Triclinic' changed to 'triclinic'
according to
/usr/data/users/saulius/crontab/automatic-downloads/rss-feeds/RSC/lib/dictionaries/cif_core.dic
dictionary named 'cif_core.dic' version 2.4.2 from 2011-04-26.

'_exptl_absorpt_correction_type' value 'multi-Scan' changed to
'multi-scan' according to
/usr/data/users/saulius/crontab/automatic-downloads/rss-feeds/RSC/lib/dictionaries/cif_core.dic
dictionary named 'cif_core.dic' version 2.4.2 from 2011-04-26.

Automatic conversion script
Id: cif_fix_values 4268 2015-11-12 08:31:59Z antanas 

 Adding full bibliography for 7225451--7225453.cif.
;
_cod_original_cell_volume 1731.16(12)
_cod_database_code 7225451

loop_
_symmetry_equiv_pos_as_xyz
'x, y, z'
'-x, -y, -z'

loop_
_atom_site_label
_atom_site_type_symbol
_atom_site_fract_x
_atom_site_fract_y
_atom_site_fract_z
_atom_site_U_iso_or_equiv
_atom_site_adp_type
_atom_site_occupancy
_atom_site_symmetry_multiplicity
_atom_site_calc_flag
_atom_site_refinement_flags
C7 C 0.6982(5) 0.6863(3) 0.4232(3) 0.0670(12) Uani 1 1 d .
H7 H 0.6791 0.6723 0.4779 0.080 Uiso 1 1 calc R
C2 C 0.6434(5) 0.6094(3) 0.3596(3) 0.0688(12) Uani 1 1 d .
C6 C 0.7808(5) 0.7836(4) 0.4077(3) 0.0695(12) Uani 1 1 d .
C1 C 0.5602(6) 0.5084(4) 0.3807(3) 0.0780(13) Uani 1 1 d .
H1 H 0.5575 0.4968 0.4376 0.094 Uiso 1 1 calc R
C8 C 0.8357(6) 0.8657(4) 0.4739(3) 0.0799(13) Uani 1 1 d .
H8 H 0.8960 0.9294 0.4624 0.096 Uiso 1 1 calc R
C3 C 0.6726(7) 0.6307(4) 0.2778(3) 0.0898(15) Uani 1 1 d .
H3 H 0.6363 0.5803 0.2341 0.108 Uiso 1 1 calc R
C5 C 0.8105(7) 0.8024(4) 0.3267(4) 0.0954(16) Uani 1 1 d .
H5 H 0.8683 0.8667 0.3152 0.114 Uiso 1 1 calc R
C4 C 0.7551(8) 0.7267(5) 0.2625(4) 0.1087(19) Uani 1 1 d .
H4 H 0.7742 0.7410 0.2079 0.130 Uiso 1 1 calc R
C11 C 0.1033(5) 0.8952(3) 0.1054(3) 0.0686(12) Uani 1 1 d .
H11 H 0.0567 0.9240 0.0580 0.082 Uiso 1 1 calc R
C9 C 0.2068(5) 1.0660(3) 0.1761(3) 0.0701(12) Uani 1 1 d .
H9 H 0.1887 1.0947 0.1241 0.084 Uiso 1 1 calc R
C10 C 0.1905(5) 0.9574(3) 0.1771(3) 0.0686(12) Uani 1 1 d .
C12 C 0.0837(6) 0.7914(4) 0.1027(3) 0.0752(13) Uani 1 1 d .
C16 C -0.0126(7) 0.7264(4) 0.0277(3) 0.0863(15) Uani 1 1 d .
H16 H -0.0272 0.6569 0.0287 0.104 Uiso 1 1 calc R
C15 C 0.2627(7) 0.9120(4) 0.2475(3) 0.0890(15) Uani 1 1 d .
H15 H 0.3221 0.9515 0.2963 0.107 Uiso 1 1 calc R
C13 C 0.1574(7) 0.7488(4) 0.1728(4) 0.0972(16) Uani 1 1 d .
H13 H 0.1473 0.6796 0.1716 0.117 Uiso 1 1 calc R
C14 C 0.2454(8) 0.8092(5) 0.2443(4) 0.1054(18) Uani 1 1 d .
H14 H 0.2939 0.7800 0.2910 0.126 Uiso 1 1 calc R
C25 C 0.8177(5) 0.1502(3) 0.2069(3) 0.0777(13) Uani 1 1 d .
H25A H 0.8782 0.1781 0.1624 0.093 Uiso 1 1 calc R
H25B H 0.8942 0.1231 0.2473 0.093 Uiso 1 1 calc R
C21 C 0.6560(6) 0.2844(4) 0.1910(3) 0.0824(14) Uani 1 1 d .
H21A H 0.5481 0.2352 0.1738 0.099 Uiso 1 1 calc R
H21B H 0.6355 0.3406 0.2215 0.099 Uiso 1 1 calc R
C17 C 0.9417(5) 0.3120(4) 0.2877(3) 0.0926(16) Uani 1 1 d .
H17A H 1.0119 0.2778 0.3251 0.111 Uiso 1 1 calc R
H17B H 0.9989 0.3339 0.2407 0.111 Uiso 1 1 calc R
C26 C 0.6694(6) 0.0639(4) 0.1674(3) 0.0904(15) Uani 1 1 d .
H26A H 0.5895 0.0899 0.1282 0.108 Uiso 1 1 calc R
H26B H 0.6120 0.0319 0.2116 0.108 Uiso 1 1 calc R
C27 C 0.7299(7) -0.0136(4) 0.1203(4) 0.1001(17) Uani 1 1 d .
H27A H 0.7865 0.0194 0.0762 0.120 Uiso 1 1 calc R
H27B H 0.8125 -0.0371 0.1598 0.120 Uiso 1 1 calc R
C22 C 0.7218(7) 0.3224(4) 0.1118(4) 0.1044(17) Uani 1 1 d .
H22A H 0.8338 0.3678 0.1276 0.125 Uiso 1 1 calc R
H22B H 0.7301 0.2660 0.0769 0.125 Uiso 1 1 calc R
C18 C 0.9276(7) 0.4040(5) 0.3358(5) 0.136(3) Uani 1 1 d .
H18A H 0.8891 0.3852 0.3886 0.163 Uiso 1 1 calc R
H18B H 0.8468 0.4349 0.3022 0.163 Uiso 1 1 calc R
C24 C 0.6494(12) 0.4117(6) -0.0198(5) 0.184(4) Uani 1 1 d .
H24A H 0.7574 0.4601 -0.0092 0.277 Uiso 1 1 calc R
H24B H 0.5656 0.4424 -0.0493 0.277 Uiso 1 1 calc R
H24C H 0.6553 0.3549 -0.0539 0.277 Uiso 1 1 calc R
C23 C 0.6027(10) 0.3775(6) 0.0620(4) 0.141(3) Uani 1 1 d .
H23A H 0.4895 0.3330 0.0509 0.169 Uiso 1 1 calc R
H23B H 0.6004 0.4357 0.0967 0.169 Uiso 1 1 calc R
C28 C 0.5934(8) -0.1029(5) 0.0803(4) 0.132(2) Uani 1 1 d .
H28A H 0.5480 -0.1423 0.1240 0.198 Uiso 1 1 calc R
H28B H 0.6391 -0.1436 0.0461 0.198 Uiso 1 1 calc R
H28C H 0.5051 -0.0804 0.0452 0.198 Uiso 1 1 calc R
C19 C 1.1014(8) 0.4780(7) 0.3544(7) 0.226(6) Uani 1 1 d D
H19A H 1.1781 0.4458 0.3897 0.271 Uiso 1 1 calc R
H19B H 1.1411 0.4902 0.3011 0.271 Uiso 1 1 calc R
C20 C 1.1129(13) 0.5718(9) 0.3948(9) 0.320(8) Uani 1 1 d D
H20A H 1.1525 0.6248 0.3590 0.480 Uiso 1 1 calc R
H20B H 1.1907 0.5805 0.4479 0.480 Uiso 1 1 calc R
H20C H 1.0035 0.5744 0.4051 0.480 Uiso 1 1 calc R
C29 C 0.6731(6) 0.1978(4) 0.3225(3) 0.0850(14) Uani 1 1 d .
H29A H 0.5647 0.1536 0.2964 0.102 Uiso 1 1 calc R
H29B H 0.6511 0.2551 0.3506 0.102 Uiso 1 1 calc R
C30 C 0.7611(8) 0.1405(5) 0.3899(4) 0.124(2) Uani 1 1 d .
H30A H 0.8699 0.1836 0.4168 0.149 Uiso 1 1 calc R
H30B H 0.7802 0.0813 0.3633 0.149 Uiso 1 1 calc R
C31 C 0.6484(9) 0.1082(7) 0.4579(4) 0.146(3) Uani 1 1 d .
H31A H 0.5328 0.0795 0.4290 0.175 Uiso 1 1 calc R
H31B H 0.6860 0.0556 0.4896 0.175 Uiso 1 1 calc R
C32 C 0.6505(10) 0.1871(8) 0.5153(5) 0.183(4) Uani 1 1 d .
H32A H 0.7653 0.2235 0.5369 0.275 Uiso 1 1 calc R
H32B H 0.5974 0.1598 0.5615 0.275 Uiso 1 1 calc R
H32C H 0.5901 0.2321 0.4867 0.275 Uiso 1 1 calc R
N4 N -0.0769(5) 0.7633(3) -0.0390(3) 0.0787(11) Uani 1 1 d .
N3 N 0.2453(4) 1.1233(3) 0.2449(2) 0.0732(10) Uani 1 1 d .
N2 N 0.4914(5) 0.4357(3) 0.3260(2) 0.0752(10) Uani 1 1 d .
N5 N 0.7729(4) 0.2359(3) 0.2523(2) 0.0765(11) Uani 1 1 d .
N1 N 0.7992(5) 0.8488(3) 0.5495(3) 0.0831(12) Uani 1 1 d .
O3 O 0.2598(4) 1.2238(2) 0.2355(2) 0.0831(9) Uani 1 1 d .
O2 O 0.4194(5) 0.3487(3) 0.3638(2) 0.0927(10) Uani 1 1 d .
H2 H 0.3779 0.3025 0.3272 0.139 Uiso 1 1 calc R
O1 O 0.8589(5) 0.9360(3) 0.6017(2) 0.1010(11) Uani 1 1 d .
H1A H 0.8548 0.9224 0.6511 0.151 Uiso 1 1 calc R
O4 O -0.1613(5) 0.6888(2) -0.1024(2) 0.1020(11) Uani 1 1 d .
H4A H -0.1991 0.7150 -0.1446 0.153 Uiso 1 1 calc R

loop_
_atom_site_aniso_label
_atom_site_aniso_U_11
_atom_site_aniso_U_22
_atom_site_aniso_U_33
_atom_site_aniso_U_23
_atom_site_aniso_U_13
_atom_site_aniso_U_12
C7 0.062(3) 0.071(3) 0.068(3) -0.003(2) 0.013(2) 0.017(2)
C2 0.065(3) 0.072(3) 0.071(3) -0.008(3) 0.015(2) 0.018(2)
C6 0.063(3) 0.070(3) 0.075(3) 0.000(3) 0.014(2) 0.015(2)
C1 0.087(3) 0.070(3) 0.073(3) -0.013(3) 0.016(3) 0.012(3)
C8 0.074(3) 0.073(3) 0.087(4) 0.001(3) 0.012(3) 0.010(2)
C3 0.102(4) 0.090(4) 0.077(4) -0.010(3) 0.024(3) 0.021(3)
C5 0.106(4) 0.081(4) 0.098(4) 0.006(3) 0.031(3) 0.012(3)
C4 0.141(5) 0.111(5) 0.079(4) 0.008(4) 0.044(4) 0.025(4)
C11 0.063(3) 0.072(3) 0.071(3) -0.005(2) 0.015(2) 0.016(2)
C9 0.060(3) 0.078(3) 0.071(3) -0.010(3) 0.009(2) 0.016(2)
C10 0.061(3) 0.069(3) 0.076(3) -0.005(3) 0.016(2) 0.015(2)
C12 0.082(3) 0.065(3) 0.078(3) -0.007(3) 0.022(3) 0.011(2)
C16 0.103(4) 0.067(3) 0.089(4) -0.005(3) 0.025(3) 0.016(3)
C15 0.101(4) 0.090(4) 0.074(3) -0.004(3) 0.006(3) 0.028(3)
C13 0.133(5) 0.075(4) 0.084(4) 0.004(3) 0.021(3) 0.027(3)
C14 0.143(5) 0.093(4) 0.082(4) 0.008(3) 0.010(3) 0.038(4)
C25 0.062(3) 0.089(3) 0.090(3) -0.003(3) 0.022(2) 0.031(3)
C21 0.072(3) 0.095(4) 0.090(4) 0.004(3) 0.021(3) 0.037(3)
C17 0.055(3) 0.105(4) 0.116(4) -0.017(3) 0.011(3) 0.021(3)
C26 0.074(3) 0.099(4) 0.100(4) -0.004(3) 0.017(3) 0.024(3)
C27 0.096(4) 0.093(4) 0.116(4) -0.011(3) 0.029(3) 0.029(3)
C22 0.100(4) 0.112(4) 0.114(5) 0.017(4) 0.025(3) 0.045(3)
C18 0.086(4) 0.128(5) 0.185(7) -0.063(5) 0.011(4) 0.026(4)
C24 0.256(10) 0.177(8) 0.167(8) 0.057(6) 0.052(7) 0.129(8)
C23 0.183(7) 0.168(7) 0.120(5) 0.052(5) 0.057(5) 0.111(6)
C28 0.136(6) 0.109(5) 0.145(6) -0.026(4) 0.009(4) 0.034(4)
C19 0.073(4) 0.169(8) 0.401(14) -0.184(9) -0.037(6) 0.032(5)
C20 0.142(9) 0.273(15) 0.50(2) 0.002(16) -0.030(12) 0.025(10)
C29 0.062(3) 0.117(4) 0.085(3) 0.006(3) 0.024(3) 0.031(3)
C30 0.106(4) 0.184(7) 0.104(4) 0.034(4) 0.026(4) 0.071(5)
C31 0.140(6) 0.222(9) 0.106(5) 0.052(6) 0.050(5) 0.080(6)
C32 0.156(7) 0.312(13) 0.096(5) -0.004(7) 0.026(5) 0.084(8)
N4 0.074(3) 0.072(3) 0.083(3) -0.018(2) 0.018(2) 0.005(2)
N3 0.054(2) 0.078(3) 0.083(3) -0.016(2) 0.0070(18) 0.0133(19)
N2 0.069(2) 0.069(3) 0.087(3) -0.010(2) 0.013(2) 0.018(2)
N5 0.054(2) 0.092(3) 0.088(3) -0.003(2) 0.0124(19) 0.027(2)
N1 0.066(2) 0.081(3) 0.096(3) -0.035(2) -0.004(2) 0.022(2)
O3 0.070(2) 0.075(2) 0.096(2) -0.0207(18) -0.0011(16) 0.0169(16)
O2 0.103(3) 0.070(2) 0.096(2) -0.0170(19) 0.011(2) 0.0117(19)
O1 0.103(3) 0.084(2) 0.106(3) -0.007(2) 0.014(2) 0.010(2)
O4 0.115(3) 0.078(2) 0.098(3) -0.020(2) 0.008(2) 0.007(2)

loop_
_atom_type_symbol
_atom_type_description
_atom_type_scat_dispersion_real
_atom_type_scat_dispersion_imag
_atom_type_scat_source
C C 0.0033 0.0016 'International Tables Vol C Tables 4.2.6.8 and 6.1.1.4'
H H 0.0000 0.0000 'International Tables Vol C Tables 4.2.6.8 and 6.1.1.4'
N N 0.0061 0.0033 'International Tables Vol C Tables 4.2.6.8 and 6.1.1.4'
O O 0.0106 0.0060 'International Tables Vol C Tables 4.2.6.8 and 6.1.1.4'

loop_
_geom_angle_atom_site_label_1
_geom_angle_atom_site_label_2
_geom_angle_atom_site_label_3
_geom_angle
C2 C7 C6 121.8(4)
C7 C2 C3 118.9(5)
C7 C2 C1 119.0(4)
C3 C2 C1 122.1(4)
C5 C6 C7 118.2(4)
C5 C6 C8 119.5(5)
C7 C6 C8 122.2(4)
N2 C1 C2 123.7(5)
N1 C8 C6 119.3(5)
C4 C3 C2 119.3(5)
C6 C5 C4 120.5(5)
C3 C4 C5 121.2(5)
C12 C11 C10 122.0(4)
N3 C9 C10 122.1(4)
C11 C10 C15 117.8(4)
C11 C10 C9 119.5(4)
C15 C10 C9 122.7(4)
C11 C12 C13 118.9(4)
C11 C12 C16 121.4(5)
C13 C12 C16 119.7(5)
N4 C16 C12 121.4(5)
C14 C15 C10 120.2(5)
C14 C13 C12 120.1(5)
C15 C14 C13 121.0(5)
C26 C25 N5 115.6(4)
C22 C21 N5 115.3(4)
C18 C17 N5 115.1(4)
C25 C26 C27 110.4(4)
C28 C27 C26 114.6(5)
C23 C22 C21 109.5(5)
C17 C18 C19 108.1(5)
C24 C23 C22 113.8(6)
C20 C19 C18 116.9(7)
N5 C29 C30 114.8(4)
C29 C30 C31 109.4(5)
C32 C31 C30 114.1(7)
C16 N4 O4 111.9(4)
C9 N3 O3 116.5(4)
C1 N2 O2 111.4(4)
C25 N5 C29 111.8(4)
C25 N5 C17 105.8(3)
C29 N5 C17 112.0(4)
C25 N5 C21 111.1(3)
C29 N5 C21 104.9(3)
C17 N5 C21 111.4(4)
C8 N1 O1 110.1(4)

loop_
_geom_bond_atom_site_label_1
_geom_bond_atom_site_label_2
_geom_bond_distance
C7 C2 1.385(6)
C7 C6 1.385(6)
C2 C3 1.393(6)
C2 C1 1.458(6)
C6 C5 1.376(6)
C6 C8 1.461(6)
C1 N2 1.264(5)
C8 N1 1.308(6)
C3 C4 1.370(7)
C5 C4 1.381(7)
C11 C12 1.389(6)
C11 C10 1.392(6)
C9 N3 1.286(5)
C9 C10 1.459(6)
C10 C15 1.411(6)
C12 C13 1.389(7)
C12 C16 1.467(6)
C16 N4 1.277(6)
C15 C14 1.378(7)
C13 C14 1.380(7)
C25 C26 1.515(6)
C25 N5 1.525(5)
C21 C22 1.515(6)
C21 N5 1.535(5)
C17 C18 1.506(7)
C17 N5 1.533(5)
C26 C27 1.523(6)
C27 C28 1.491(7)
C22 C23 1.515(7)
C18 C19 1.520(8)
C24 C23 1.479(8)
C19 C20 1.402(10)
C29 N5 1.532(5)
C29 C30 1.532(7)
C30 C31 1.554(8)
C31 C32 1.402(9)
N4 O4 1.389(4)
N3 O3 1.364(4)
N2 O2 1.392(5)
N1 O1 1.378(4)
